data_4060413
_journal_name_full Organometallics
_journal_year 2005
_chemical_formula_sum 'C28 H21 Br2 N9 O6 Re2'
_chemical_formula_weight 1111.76
_space_group_IT_number 2
_space_group_name_Hall '-P 1'
_space_group_name_H-M_alt 'P -1'
_symmetry_cell_setting triclinic
_symmetry_space_group_name_Hall '-P 1'
_symmetry_space_group_name_H-M 'P -1'
_cell_angle_alpha 108.914(3)
_cell_angle_beta 93.987(3)
_cell_angle_gamma 108.683(3)
_cell_formula_units_Z 2
_cell_length_a 11.3267(18)
_cell_length_b 13.334(2)
_cell_length_c 14.442(2)
_cell_measurement_temperature 200(2)
_cell_volume 1917.8(5)
_diffrn_ambient_temperature 200(2)
_exptl_crystal_density_diffrn 1.925
_cod_depositor_comments
;
The following automatic conversions were performed:
'_symmetry_cell_setting' value 'Triclinic' changed to 'triclinic'
according to '/home/saulius/struct/CIF-dictionaries/cif_core.dic'
dictionary named 'cif_core.dic' version 2.4.1 from 2010-06-29.

Automatic conversion script
Id: cif_fix_enum 1527 2010-12-29 10:47:43Z saulius 
;
_cod_database_code 4060413

loop_
_symmetry_equiv_pos_as_xyz
'x, y, z'
'-x, -y, -z'

loop_
_atom_site_label
_atom_site_type_symbol
_atom_site_fract_x
_atom_site_fract_y
_atom_site_fract_z
_atom_site_U_iso_or_equiv
_atom_site_adp_type
_atom_site_occupancy
_atom_site_symmetry_multiplicity
_atom_site_calc_flag
_atom_site_refinement_flags
_atom_site_disorder_assembly
_atom_site_disorder_group
Re1 Re 0.29151(2) 0.11891(2) 0.151689(19) 0.03473(9) Uani 1 1 d . . .
Re2 Re 0.08748(3) 0.61815(3) 0.28790(2) 0.04470(10) Uani 1 1 d . . .
Br1 Br 0.24601(6) -0.01546(6) -0.03673(5) 0.04754(19) Uani 1 1 d . . .
Br2 Br -0.10871(7) 0.61827(7) 0.37534(6) 0.0520(2) Uani 1 1 d . . .
C1 C 0.2184(5) 0.4992(5) 0.4319(4) 0.0298(13) Uani 1 1 d . . .
H1 H 0.2311 0.4654 0.4825 0.036 Uiso 1 1 calc R . .
C2 C 0.4001(5) 0.3790(5) 0.1219(4) 0.0313(14) Uani 1 1 d . . .
H2 H 0.4267 0.4399 0.0931 0.038 Uiso 1 1 calc R . .
C3 C 0.3298(5) 0.5050(5) 0.3782(4) 0.0275(13) Uani 1 1 d . . .
C4 C 0.4501(5) 0.5705(5) 0.4328(4) 0.0293(13) Uani 1 1 d . . .
H4 H 0.4615 0.6160 0.5011 0.035 Uiso 1 1 calc R . .
C5 C 0.5553(6) 0.5708(5) 0.3887(5) 0.0350(15) Uani 1 1 d . . .
H5 H 0.6384 0.6166 0.4266 0.042 Uiso 1 1 calc R . .
C6 C 0.5386(6) 0.5047(5) 0.2904(5) 0.0362(15) Uani 1 1 d . . .
H6 H 0.6103 0.5032 0.2603 0.043 Uiso 1 1 calc R . .
C7 C 0.4168(5) 0.4398(5) 0.2344(4) 0.0270(13) Uani 1 1 d . . .
C8 C 0.3134(6) 0.4408(5) 0.2792(4) 0.0302(13) Uani 1 1 d . . .
H8 H 0.2300 0.3966 0.2412 0.036 Uiso 1 1 calc R . .
C11 C 0.5868(6) 0.3406(7) 0.0546(5) 0.0497(19) Uani 1 1 d . . .
H11 H 0.6181 0.4032 0.0336 0.060 Uiso 1 1 calc R . .
C12 C 0.6370(6) 0.2610(7) 0.0498(6) 0.056(2) Uani 1 1 d . . .
H12 H 0.7124 0.2578 0.0261 0.067 Uiso 1 1 calc R . .
C13 C 0.5600(7) 0.1848(6) 0.0853(6) 0.053(2) Uani 1 1 d . . .
H13 H 0.5729 0.1188 0.0881 0.063 Uiso 1 1 calc R . .
C21 C 0.1865(6) 0.3421(6) 0.0279(5) 0.0374(15) Uani 1 1 d . . .
H21 H 0.2077 0.4072 0.0098 0.045 Uiso 1 1 calc R . .
C22 C 0.0699(7) 0.2634(6) 0.0115(5) 0.0462(18) Uani 1 1 d . . .
H22 H -0.0068 0.2619 -0.0209 0.055 Uiso 1 1 calc R . .
C23 C 0.0831(6) 0.1853(6) 0.0508(5) 0.0397(16) Uani 1 1 d . . .
H23 H 0.0153 0.1202 0.0493 0.048 Uiso 1 1 calc R . .
C31 C 0.2692(6) 0.6722(6) 0.5843(5) 0.0455(18) Uani 1 1 d . . .
H31 H 0.2937 0.6442 0.6322 0.055 Uiso 1 1 calc R . .
C32 C 0.2800(7) 0.7810(6) 0.6012(6) 0.059(2) Uani 1 1 d . . .
H32 H 0.3128 0.8437 0.6629 0.071 Uiso 1 1 calc R . .
C33 C 0.2335(8) 0.7825(6) 0.5103(7) 0.061(2) Uani 1 1 d . . .
H33 H 0.2293 0.8481 0.4997 0.073 Uiso 1 1 calc R . .
C41 C 0.0440(6) 0.3118(5) 0.3501(5) 0.0411(16) Uani 1 1 d . . .
H41 H 0.0666 0.2738 0.3898 0.049 Uiso 1 1 calc R . .
C42 C -0.0464(7) 0.2641(7) 0.2665(5) 0.055(2) Uani 1 1 d . . .
H42 H -0.0992 0.1861 0.2354 0.066 Uiso 1 1 calc R . .
C43 C -0.0463(6) 0.3516(7) 0.2359(5) 0.0471(18) Uani 1 1 d . . .
H43 H -0.1035 0.3428 0.1800 0.057 Uiso 1 1 calc R . .
C51 C 0.1329(7) 0.0322(6) 0.1726(5) 0.0476(18) Uani 1 1 d . . .
C52 C 0.3687(7) 0.0274(7) 0.1915(6) 0.055(2) Uani 1 1 d . . .
C53 C 0.3220(6) 0.2115(6) 0.2878(5) 0.0382(15) Uani 1 1 d . . .
C61 C -0.0217(8) 0.5567(9) 0.1592(7) 0.068(3) Uani 1 1 d . . .
C62 C 0.1177(9) 0.7683(9) 0.2912(8) 0.076(3) Uani 1 1 d . . .
C63 C 0.2282(7) 0.6202(7) 0.2220(6) 0.056(2) Uani 1 1 d . . .
N11 N 0.4633(5) 0.2170(4) 0.1155(4) 0.0373(13) Uani 1 1 d . . .
N12 N 0.4817(5) 0.3135(4) 0.0957(4) 0.0344(12) Uani 1 1 d . . .
N21 N 0.2047(4) 0.2139(4) 0.0913(4) 0.0294(11) Uani 1 1 d . . .
N22 N 0.2684(4) 0.3104(4) 0.0754(3) 0.0300(11) Uani 1 1 d . . .
N31 N 0.1952(5) 0.6771(5) 0.4389(4) 0.0409(13) Uani 1 1 d . . .
N32 N 0.2169(4) 0.6103(4) 0.4865(4) 0.0316(12) Uani 1 1 d . . .
N41 N 0.0432(4) 0.4499(5) 0.2936(4) 0.0338(12) Uani 1 1 d . . .
N42 N 0.0964(4) 0.4241(4) 0.3664(4) 0.0302(11) Uani 1 1 d . . .
O51 O 0.0366(5) -0.0148(5) 0.1894(4) 0.0701(17) Uani 1 1 d . . .
O52 O 0.4175(6) -0.0258(6) 0.2142(5) 0.089(2) Uani 1 1 d . . .
O53 O 0.3370(5) 0.2625(4) 0.3717(4) 0.0566(14) Uani 1 1 d . . .
O61 O -0.0882(6) 0.5210(7) 0.0836(5) 0.100(3) Uani 1 1 d . . .
O62 O 0.1353(8) 0.8577(7) 0.2910(7) 0.121(3) Uani 1 1 d . . .
O63 O 0.3076(5) 0.6224(5) 0.1776(5) 0.0722(18) Uani 1 1 d . . .
N71 N 0.3977(7) 0.3819(6) -0.1149(5) 0.0628(18) Uiso 0.33 1 d PD A 1
C71 C 0.3214(19) 0.3011(15) -0.1656(15) 0.040(6) Uiso 0.33 1 d PD A 1
C72 C 0.225(3) 0.192(2) -0.227(2) 0.108(11) Uiso 0.33 1 d PD A 1
H72A H 0.2404 0.1700 -0.2957 0.163 Uiso 0.33 1 calc PR A 1
H72B H 0.1408 0.1970 -0.2273 0.163 Uiso 0.33 1 calc PR A 1
H72C H 0.2292 0.1338 -0.2003 0.163 Uiso 0.33 1 calc PR A 1
N72 N 0.3977(7) 0.3819(6) -0.1149(5) 0.0628(18) Uiso 0.33 1 d PD B 2
C73 C 0.360(4) 0.2875(11) -0.152(2) 0.043(8) Uiso 0.33 1 d PD B 2
C74 C 0.293(3) 0.1660(16) -0.199(2) 0.086(9) Uiso 0.33 1 d PD B 2
H74A H 0.2157 0.1509 -0.2447 0.129 Uiso 0.33 1 calc PR B 2
H74B H 0.2707 0.1333 -0.1484 0.129 Uiso 0.33 1 calc PR B 2
H74C H 0.3478 0.1315 -0.2372 0.129 Uiso 0.33 1 calc PR B 2
N73 N 0.3977(7) 0.3819(6) -0.1149(5) 0.0628(18) Uiso 0.33 1 d PD C 3
C75 C 0.398(3) 0.2934(15) -0.140(3) 0.070(13) Uiso 0.33 1 d PD C 3
C76 C 0.387(3) 0.1750(18) -0.173(2) 0.079(8) Uiso 0.33 1 d PD C 3
H76A H 0.3208 0.1337 -0.1445 0.118 Uiso 0.33 1 calc PR C 3
H76B H 0.4682 0.1707 -0.1508 0.118 Uiso 0.33 1 calc PR C 3
H76C H 0.3641 0.1409 -0.2461 0.118 Uiso 0.33 1 calc PR C 3

loop_
_atom_site_aniso_label
_atom_site_aniso_U_11
_atom_site_aniso_U_22
_atom_site_aniso_U_33
_atom_site_aniso_U_23
_atom_site_aniso_U_13
_atom_site_aniso_U_12
Re1 0.03216(15) 0.02828(15) 0.04182(16) 0.01006(11) 0.00336(11) 0.01215(11)
Re2 0.04116(16) 0.0648(2) 0.0601(2) 0.04322(16) 0.02875(14) 0.03548(15)
Br1 0.0346(3) 0.0381(4) 0.0545(4) -0.0033(3) 0.0064(3) 0.0145(3)
Br2 0.0404(4) 0.0788(6) 0.0638(5) 0.0407(4) 0.0284(3) 0.0376(4)
C1 0.031(3) 0.030(3) 0.034(3) 0.014(3) 0.010(3) 0.014(3)
C2 0.025(3) 0.030(3) 0.041(4) 0.013(3) 0.011(3) 0.012(3)
C3 0.028(3) 0.023(3) 0.037(3) 0.013(3) 0.009(3) 0.014(3)
C4 0.030(3) 0.028(3) 0.033(3) 0.010(3) 0.006(3) 0.016(3)
C5 0.025(3) 0.036(4) 0.042(4) 0.013(3) 0.003(3) 0.009(3)
C6 0.028(3) 0.038(4) 0.049(4) 0.022(3) 0.014(3) 0.012(3)
C7 0.027(3) 0.025(3) 0.032(3) 0.012(3) 0.010(3) 0.013(3)
C8 0.029(3) 0.031(3) 0.034(3) 0.012(3) 0.005(3) 0.015(3)
C11 0.029(3) 0.062(5) 0.052(4) 0.012(4) 0.021(3) 0.015(3)
C12 0.028(3) 0.053(5) 0.075(5) 0.005(4) 0.019(4) 0.016(4)
C13 0.038(4) 0.041(4) 0.068(5) 0.001(4) 0.007(4) 0.021(3)
C21 0.039(4) 0.044(4) 0.037(4) 0.018(3) 0.010(3) 0.021(3)
C22 0.041(4) 0.057(5) 0.043(4) 0.013(3) 0.005(3) 0.026(4)
C23 0.047(4) 0.031(4) 0.034(4) 0.005(3) 0.011(3) 0.013(3)
C31 0.044(4) 0.049(4) 0.038(4) 0.007(3) 0.018(3) 0.016(3)
C32 0.051(5) 0.041(5) 0.057(5) -0.009(4) 0.016(4) 0.008(4)
C33 0.060(5) 0.031(4) 0.095(7) 0.022(4) 0.034(5) 0.019(4)
C41 0.045(4) 0.032(4) 0.043(4) 0.010(3) 0.022(3) 0.011(3)
C42 0.042(4) 0.054(5) 0.046(4) 0.001(4) 0.010(3) 0.005(4)
C43 0.034(4) 0.062(5) 0.029(3) 0.004(3) 0.003(3) 0.011(4)
C51 0.045(4) 0.044(4) 0.054(4) 0.023(4) 0.000(4) 0.013(4)
C52 0.056(5) 0.044(4) 0.065(5) 0.016(4) 0.001(4) 0.024(4)
C53 0.040(4) 0.033(4) 0.043(4) 0.016(3) 0.005(3) 0.014(3)
C61 0.051(5) 0.123(8) 0.068(6) 0.061(6) 0.031(4) 0.051(5)
C62 0.089(7) 0.089(7) 0.111(8) 0.064(6) 0.059(6) 0.072(6)
C63 0.053(5) 0.068(5) 0.084(6) 0.052(5) 0.032(4) 0.038(4)
N11 0.028(3) 0.036(3) 0.044(3) 0.006(3) 0.004(2) 0.017(2)
N12 0.030(3) 0.031(3) 0.042(3) 0.009(2) 0.016(2) 0.013(2)
N21 0.020(2) 0.030(3) 0.034(3) 0.008(2) 0.004(2) 0.009(2)
N22 0.029(3) 0.028(3) 0.030(3) 0.007(2) 0.006(2) 0.010(2)
N31 0.035(3) 0.035(3) 0.065(4) 0.025(3) 0.026(3) 0.019(3)
N32 0.029(3) 0.030(3) 0.041(3) 0.012(2) 0.015(2) 0.016(2)
N41 0.026(3) 0.047(3) 0.036(3) 0.020(3) 0.012(2) 0.017(2)
N42 0.029(3) 0.032(3) 0.035(3) 0.015(2) 0.017(2) 0.014(2)
O51 0.054(3) 0.079(4) 0.077(4) 0.046(3) 0.015(3) 0.007(3)
O52 0.098(5) 0.079(5) 0.115(6) 0.046(4) 0.014(4) 0.057(4)
O53 0.077(4) 0.045(3) 0.043(3) 0.014(3) -0.002(3) 0.020(3)
O61 0.083(5) 0.180(8) 0.075(4) 0.079(5) 0.014(4) 0.064(5)
O62 0.145(7) 0.118(6) 0.197(9) 0.125(7) 0.094(7) 0.090(6)
O63 0.065(4) 0.091(5) 0.111(5) 0.070(4) 0.065(4) 0.050(3)

loop_
_geom_bond_atom_site_label_1
_geom_bond_atom_site_label_2
_geom_bond_distance
_geom_bond_site_symmetry_2
_geom_bond_publ_flag
Re1 C53 1.889(7) . ?
Re1 C51 1.904(8) . ?
Re1 C52 1.912(8) . ?
Re1 N11 2.173(5) . ?
Re1 N21 2.174(5) . ?
Re1 Br1 2.6330(8) . ?
Re2 C62 1.903(10) . ?
Re2 C63 1.910(8) . ?
Re2 C61 1.923(9) . ?
Re2 N41 2.167(5) . ?
Re2 N31 2.184(6) . ?
Re2 Br2 2.6313(8) . ?
C1 N32 1.442(7) . ?
C1 N42 1.458(7) . ?
C1 C3 1.520(8) . ?
C1 H1 1.0000 . ?
C2 N22 1.449(7) . ?
C2 N12 1.454(8) . ?
C2 C7 1.530(8) . ?
C2 H2 1.0000 . ?
C3 C8 1.371(8) . ?
C3 C4 1.371(8) . ?
C4 C5 1.389(8) . ?
C4 H4 0.9500 . ?
C5 C6 1.369(9) . ?
C5 H5 0.9500 . ?
C6 C7 1.389(8) . ?
C6 H6 0.9500 . ?
C7 C8 1.379(8) . ?
C8 H8 0.9500 . ?
C11 C12 1.342(10) . ?
C11 N12 1.364(8) . ?
C11 H11 0.9500 . ?
C12 C13 1.374(11) . ?
C12 H12 0.9500 . ?
C13 N11 1.350(8) . ?
C13 H13 0.9500 . ?
C21 C22 1.345(9) . ?
C21 N22 1.365(8) . ?
C21 H21 0.9500 . ?
C22 C23 1.378(9) . ?
C22 H22 0.9500 . ?
C23 N21 1.338(8) . ?
C23 H23 0.9500 . ?
C31 C32 1.353(10) . ?
C31 N32 1.356(8) . ?
C31 H31 0.9500 . ?
C32 C33 1.390(11) . ?
C32 H32 0.9500 . ?
C33 N31 1.354(9) . ?
C33 H33 0.9500 . ?
C41 C42 1.350(9) . ?
C41 N42 1.353(8) . ?
C41 H41 0.9500 . ?
C42 C43 1.376(11) . ?
C42 H42 0.9500 . ?
C43 N41 1.327(8) . ?
C43 H43 0.9500 . ?
C51 O51 1.157(8) . ?
C52 O52 1.137(9) . ?
C53 O53 1.150(8) . ?
C61 O61 1.143(9) . ?
C62 O62 1.145(11) . ?
C63 O63 1.138(9) . ?
N11 N12 1.362(7) . ?
N21 N22 1.359(7) . ?
N31 N32 1.356(7) . ?
N41 N42 1.367(7) . ?
N71 C71 1.117(13) . ?
C71 C72 1.455(19) . ?
C72 H72A 0.9800 . ?
C72 H72B 0.9800 . ?
C72 H72C 0.9800 . ?
C73 C74 1.446(19) . ?
C74 H74A 0.9800 . ?
C74 H74B 0.9800 . ?
C74 H74C 0.9800 . ?
C75 C76 1.453(19) . ?
C76 H76A 0.9800 . ?
C76 H76B 0.9800 . ?
C76 H76C 0.9800 . ?
